data_7213872
loop_
_publ_author_name
'Ding, Caixia'
'Rui, Xing'
'Wang, Cheng'
'Xie, Yongshu'

_publ_section_title
;
 Coordination polymers of a multipyridyl and pyrazolyl ligand with
 conformational flexibility: syntheses, structures and luminescence
;
_journal_issue 6
_journal_name_full CrystEngComm
_journal_page_first 1010
_journal_paper_doi 10.1039/c3ce42147c
_journal_volume 16
_journal_year 2014
_chemical_formula_sum 'C64 H48 Cd Cl2 N20'
_chemical_formula_weight 1280.52
_chemical_name_systematic
; 
 ? 
;
_space_group_IT_number 14
_symmetry_cell_setting monoclinic
_symmetry_space_group_name_Hall '-P 2ybc'
_symmetry_space_group_name_H-M 'P 1 21/c 1'
_atom_sites_solution_hydrogens geom
_atom_sites_solution_primary direct
_atom_sites_solution_secondary difmap
_audit_creation_method SHELXL-97
_cell_angle_alpha 90.00
_cell_angle_beta 134.490(2)
_cell_angle_gamma 90.00
_cell_formula_units_Z 2
_cell_length_a 7.8210(5)
_cell_length_b 44.970(3)
_cell_length_c 11.0991(9)
_cell_measurement_reflns_used 3903
_cell_measurement_temperature 298(2)
_cell_measurement_theta_max 26.672
_cell_measurement_theta_min 2.612
_cell_volume 2784.8(4)
_computing_cell_refinement 'Bruker SMART'
_computing_data_collection 'Bruker SMART'
_computing_data_reduction 'Bruker SAINT'
_computing_molecular_graphics 'Bruker SHELXTL'
_computing_publication_material 'Bruker SHELXTL'
_computing_structure_refinement 'SHELXL-97 (Sheldrick, 1997)'
_computing_structure_solution 'SHELXS-97 (Sheldrick, 1990)'
_diffrn_ambient_temperature 298(2)
_diffrn_measured_fraction_theta_full 0.998
_diffrn_measured_fraction_theta_max 0.998
_diffrn_measurement_device_type 'CCD area detector'
_diffrn_measurement_method 'phi and omega scans'
_diffrn_radiation_monochromator graphite
_diffrn_radiation_source 'fine-focus sealed tube'
_diffrn_radiation_type MoK\a
_diffrn_radiation_wavelength 0.71073
_diffrn_reflns_av_R_equivalents 0.0963
_diffrn_reflns_av_sigmaI/netI 0.0986
_diffrn_reflns_limit_h_max 9
_diffrn_reflns_limit_h_min -8
_diffrn_reflns_limit_k_max 32
_diffrn_reflns_limit_k_min -53
_diffrn_reflns_limit_l_max 13
_diffrn_reflns_limit_l_min -13
_diffrn_reflns_number 13778
_diffrn_reflns_theta_full 25.02
_diffrn_reflns_theta_max 25.02
_diffrn_reflns_theta_min 2.61
_exptl_absorpt_coefficient_mu 0.553
_exptl_absorpt_correction_T_max 0.9367
_exptl_absorpt_correction_T_min 0.7891
_exptl_absorpt_correction_type multi-scan
_exptl_absorpt_process_details sadabs
_exptl_crystal_density_diffrn 1.527
_exptl_crystal_density_method 'not measured'
_exptl_crystal_F_000 1308
_exptl_crystal_size_max 0.45
_exptl_crystal_size_mid 0.27
_exptl_crystal_size_min 0.12
_refine_diff_density_max 0.881
_refine_diff_density_min -1.358
_refine_diff_density_rms 0.102
_refine_ls_extinction_method none
_refine_ls_goodness_of_fit_ref 1.178
_refine_ls_hydrogen_treatment mixed
_refine_ls_matrix_type full
_refine_ls_number_parameters 394
_refine_ls_number_reflns 4909
_refine_ls_number_restraints 0
_refine_ls_restrained_S_all 1.178
_refine_ls_R_factor_all 0.1047
_refine_ls_R_factor_gt 0.0782
_refine_ls_shift/su_max 0.000
_refine_ls_shift/su_mean 0.000
_refine_ls_structure_factor_coef Fsqd
_refine_ls_weighting_details 'calc w=1/[\s^2^(Fo^2^)+(0.0532P)^2^+8.9738P] where P=(Fo^2^+2Fc^2^)/3'
_refine_ls_weighting_scheme calc
_refine_ls_wR_factor_gt 0.1815
_refine_ls_wR_factor_ref 0.1932
_reflns_number_gt 3564
_reflns_number_total 4909
_reflns_threshold_expression >2sigma(I)
_cod_data_source_file c3ce42147c.txt
_cod_data_source_block 121121f
_cod_depositor_comments
;
The following automatic conversions were performed:

'_symmetry_cell_setting' value 'Monoclinic' changed to 'monoclinic'
according to
/usr/data/users/saulius/automatic-downloads/current/RSC/lib/dictionaries/cif_core.dic
dictionary named 'cif_core.dic' version 2.4.2 from 2011-04-26.

Automatic conversion script
Id: cif_fix_values 2281 2013-09-26 08:29:07Z andrius 
;
_cod_original_cell_volume 2784.8(3)
_cod_original_sg_symbol_H-M P2(1)/c
_cod_database_code 7213872

loop_
_symmetry_equiv_pos_as_xyz
'x, y, z'
'-x, y+1/2, -z+1/2'
'-x, -y, -z'
'x, -y-1/2, z-1/2'

loop_
_atom_site_label
_atom_site_type_symbol
_atom_site_fract_x
_atom_site_fract_y
_atom_site_fract_z
_atom_site_U_iso_or_equiv
_atom_site_adp_type
_atom_site_occupancy
_atom_site_symmetry_multiplicity
_atom_site_calc_flag
_atom_site_refinement_flags
Cd1 Cd 1.5000 0.5000 0.0000 0.0282(2) Uani 1 2 d S
Cl1 Cl 1.0491(3) 0.49962(5) -0.1964(2) 0.0443(5) Uani 1 1 d .
N1 N 0.5864(10) 0.66077(12) -0.0036(7) 0.0280(13) Uani 1 1 d .
N2 N 1.3174(10) 0.57464(12) 0.4122(6) 0.0256(13) Uani 1 1 d .
N3 N 0.3252(10) 0.69506(13) -0.0396(6) 0.0274(13) Uani 1 1 d .
N4 N 0.0650(10) 0.72982(13) -0.0886(7) 0.0314(14) Uani 1 1 d .
N5 N -0.0399(12) 0.74390(16) -0.0464(8) 0.0467(18) Uani 1 1 d .
N6 N 0.6928(9) 0.65633(11) -0.1507(6) 0.0233(12) Uani 1 1 d .
N7 N 0.8253(10) 0.64800(14) -0.2782(7) 0.0340(15) Uani 1 1 d .
N8 N 0.8527(14) 0.65549(18) -0.3821(8) 0.055(2) Uani 1 1 d .
N9 N 1.5320(11) 0.53467(14) 0.1910(7) 0.0374(16) Uani 1 1 d .
N10 N 1.4627(10) 0.53820(12) 0.8271(6) 0.0271(13) Uani 1 1 d .
C1 C 0.7705(12) 0.63836(15) 0.1054(8) 0.0257(15) Uani 1 1 d .
C2 C 0.7226(12) 0.60866(15) 0.0556(8) 0.0310(17) Uani 1 1 d .
H2 H 0.5724 0.6031 -0.0470 0.037 Uiso 1 1 calc R
C3 C 0.8991(12) 0.58768(15) 0.1590(8) 0.0295(16) Uani 1 1 d .
H3 H 0.8674 0.5677 0.1277 0.035 Uiso 1 1 calc R
C4 C 1.1234(12) 0.59624(14) 0.3096(7) 0.0233(15) Uani 1 1 d .
C5 C 1.1667(12) 0.62535(15) 0.3611(8) 0.0290(16) Uani 1 1 d .
H5 H 1.3158 0.6310 0.4645 0.035 Uiso 1 1 calc R
C6 C 0.9874(13) 0.64622(15) 0.2586(8) 0.0298(16) Uani 1 1 d .
H6 H 1.0152 0.6659 0.2946 0.036 Uiso 1 1 calc R
C7 C 0.4653(12) 0.67114(14) 0.0408(8) 0.0240(15) Uani 1 1 d .
C8 C 0.4952(13) 0.65626(17) 0.1652(9) 0.0375(18) Uani 1 1 d .
H8 H 0.5881 0.6392 0.2170 0.045 Uiso 1 1 calc R
C9 C 0.3802(14) 0.66813(17) 0.2078(9) 0.0364(18) Uani 1 1 d .
H9 H 0.4029 0.6593 0.2938 0.044 Uiso 1 1 calc R
C10 C 0.2357(13) 0.69225(18) 0.1284(9) 0.0375(18) Uani 1 1 d .
H10 H 0.1566 0.7001 0.1559 0.045 Uiso 1 1 calc R
C11 C 0.2138(11) 0.70449(15) 0.0039(7) 0.0265(15) Uani 1 1 d .
C12 C -0.1720(16) 0.7649(2) -0.1640(11) 0.055(2) Uani 1 1 d .
H12 H -0.2669 0.7782 -0.1681 0.066 Uiso 1 1 calc R
C13 C -0.1543(16) 0.76488(19) -0.2773(11) 0.053(2) Uani 1 1 d .
H13 H -0.2297 0.7777 -0.3684 0.063 Uiso 1 1 calc R
C14 C -0.0013(14) 0.74199(16) -0.2284(9) 0.042(2) Uani 1 1 d .
H14 H 0.0476 0.7360 -0.2805 0.050 Uiso 1 1 calc R
C15 C 0.5614(12) 0.67151(16) -0.1351(8) 0.0291(16) Uani 1 1 d .
C16 C 0.4224(17) 0.69611(19) -0.2387(11) 0.056(3) Uani 1 1 d .
H16 H 0.3303 0.7065 -0.2285 0.067 Uiso 1 1 calc R
C17 C 0.4277(17) 0.70416(18) -0.3548(11) 0.053(2) Uani 1 1 d .
H17 H 0.3341 0.7201 -0.4258 0.064 Uiso 1 1 calc R
C18 C 0.5623(14) 0.68996(16) -0.3708(9) 0.0369(18) Uani 1 1 d .
H18 H 0.5703 0.6961 -0.4467 0.044 Uiso 1 1 calc R
C19 C 0.6891(12) 0.66533(16) -0.2656(8) 0.0301(16) Uani 1 1 d .
C20 C 0.9706(17) 0.6331(2) -0.3710(11) 0.062(3) Uani 1 1 d .
H20 H 1.0131 0.6318 -0.4308 0.074 Uiso 1 1 calc R
C21 C 1.0231(17) 0.6119(2) -0.2616(11) 0.062(3) Uani 1 1 d .
H21 H 1.1094 0.5945 -0.2318 0.074 Uiso 1 1 calc R
C22 C 0.9259(16) 0.6210(2) -0.2049(10) 0.051(2) Uani 1 1 d .
H22 H 0.9271 0.6110 -0.1311 0.062 Uiso 1 1 calc R
C23 C 1.4077(14) 0.56058(18) 0.1351(9) 0.040(2) Uani 1 1 d .
H23 H 1.3629 0.5693 0.0404 0.048 Uiso 1 1 calc R
C24 C 1.3436(14) 0.57473(17) 0.2071(9) 0.0360(18) Uani 1 1 d .
H24 H 1.2594 0.5926 0.1621 0.043 Uiso 1 1 calc R
C25 C 1.4044(12) 0.56243(14) 0.3481(7) 0.0239(15) Uani 1 1 d .
C26 C 1.5384(11) 0.53644(14) 0.4092(7) 0.0241(15) Uani 1 1 d .
H26 H 1.5849 0.5270 0.5030 0.029 Uiso 1 1 calc R
C27 C 1.6020(12) 0.52469(15) 0.3314(8) 0.0281(16) Uani 1 1 d .
H27 H 1.7032 0.5083 0.3820 0.034 Uiso 1 1 calc R
C28 C 1.6366(12) 0.54136(14) 0.8286(7) 0.0252(15) Uani 1 1 d .
H28 H 1.7897 0.5346 0.9225 0.030 Uiso 1 1 calc R
C29 C 1.5996(12) 0.55398(14) 0.6999(7) 0.0225(14) Uani 1 1 d .
H29 H 1.7272 0.5565 0.7099 0.027 Uiso 1 1 calc R
C30 C 1.3701(12) 0.56308(14) 0.5536(8) 0.0225(14) Uani 1 1 d .
C31 C 1.1901(12) 0.56066(14) 0.5522(8) 0.0248(15) Uani 1 1 d .
H31 H 1.0359 0.5676 0.4608 0.030 Uiso 1 1 calc R
C32 C 1.2464(13) 0.54785(15) 0.6889(8) 0.0298(16) Uani 1 1 d .
H32 H 1.1236 0.5458 0.6843 0.036 Uiso 1 1 calc R

loop_
_atom_site_aniso_label
_atom_site_aniso_U_11
_atom_site_aniso_U_22
_atom_site_aniso_U_33
_atom_site_aniso_U_23
_atom_site_aniso_U_13
_atom_site_aniso_U_12
Cd1 0.0319(4) 0.0310(4) 0.0248(3) 0.0094(3) 0.0210(3) 0.0107(4)
Cl1 0.0312(10) 0.0557(12) 0.0417(9) 0.0266(10) 0.0240(9) 0.0181(10)
N1 0.036(3) 0.021(3) 0.035(3) 0.014(2) 0.028(3) 0.017(3)
N2 0.032(3) 0.024(3) 0.025(3) 0.014(2) 0.022(3) 0.015(3)
N3 0.028(3) 0.029(3) 0.024(3) 0.005(2) 0.018(3) 0.005(3)
N4 0.038(4) 0.025(3) 0.039(3) 0.003(3) 0.030(3) 0.011(3)
N5 0.052(4) 0.050(4) 0.051(4) 0.005(3) 0.041(4) 0.017(3)
N6 0.030(3) 0.017(3) 0.022(3) 0.002(2) 0.017(3) 0.005(2)
N7 0.037(4) 0.040(4) 0.028(3) 0.005(3) 0.024(3) 0.007(3)
N8 0.067(5) 0.075(6) 0.041(4) 0.011(4) 0.045(4) 0.018(4)
N9 0.052(4) 0.038(4) 0.036(3) 0.014(3) 0.035(3) 0.023(3)
N10 0.040(4) 0.022(3) 0.021(3) 0.003(2) 0.022(3) 0.010(3)
C1 0.032(4) 0.028(4) 0.029(3) 0.011(3) 0.026(3) 0.011(3)
C2 0.029(4) 0.026(4) 0.027(3) 0.003(3) 0.015(3) 0.006(3)
C3 0.039(4) 0.017(3) 0.027(3) -0.003(3) 0.021(3) 0.003(3)
C4 0.032(4) 0.019(3) 0.023(3) 0.009(3) 0.021(3) 0.012(3)
C5 0.028(4) 0.027(4) 0.026(3) 0.002(3) 0.017(3) 0.000(3)
C6 0.042(4) 0.015(3) 0.036(4) 0.003(3) 0.028(4) 0.006(3)
C7 0.027(4) 0.015(3) 0.028(3) -0.004(3) 0.019(3) -0.002(3)
C8 0.041(4) 0.035(4) 0.042(4) 0.015(3) 0.031(4) 0.011(4)
C9 0.049(5) 0.033(4) 0.040(4) 0.006(3) 0.035(4) 0.000(4)
C10 0.044(5) 0.047(5) 0.035(4) 0.004(4) 0.032(4) 0.003(4)
C11 0.023(4) 0.028(4) 0.020(3) -0.001(3) 0.012(3) 0.006(3)
C12 0.057(6) 0.049(5) 0.063(5) 0.014(5) 0.043(5) 0.029(5)
C13 0.059(6) 0.044(5) 0.056(5) 0.025(4) 0.041(5) 0.030(4)
C14 0.057(5) 0.031(4) 0.049(5) 0.008(4) 0.041(4) 0.010(4)
C15 0.037(4) 0.028(4) 0.028(3) 0.007(3) 0.025(3) 0.009(3)
C16 0.088(7) 0.050(5) 0.070(6) 0.038(5) 0.070(6) 0.045(5)
C17 0.092(7) 0.037(5) 0.063(5) 0.032(4) 0.066(6) 0.033(5)
C18 0.057(5) 0.026(4) 0.041(4) 0.010(3) 0.039(4) 0.006(4)
C19 0.032(4) 0.030(4) 0.028(3) -0.006(3) 0.021(3) -0.004(3)
C20 0.060(6) 0.095(8) 0.048(5) 0.002(5) 0.045(5) 0.021(6)
C21 0.069(6) 0.062(6) 0.059(6) 0.007(5) 0.047(5) 0.030(5)
C22 0.066(6) 0.051(5) 0.052(5) 0.010(4) 0.047(5) 0.018(5)
C23 0.056(5) 0.045(5) 0.037(4) 0.019(4) 0.039(4) 0.017(4)
C24 0.051(5) 0.034(4) 0.041(4) 0.025(3) 0.039(4) 0.024(4)
C25 0.033(4) 0.024(4) 0.020(3) -0.003(3) 0.020(3) 0.003(3)
C26 0.030(4) 0.023(4) 0.019(3) 0.006(3) 0.017(3) 0.008(3)
C27 0.033(4) 0.028(4) 0.031(3) 0.004(3) 0.026(3) 0.013(3)
C28 0.031(4) 0.019(3) 0.019(3) -0.001(3) 0.015(3) 0.006(3)
C29 0.030(4) 0.022(3) 0.021(3) 0.007(3) 0.020(3) 0.006(3)
C30 0.033(4) 0.014(3) 0.027(3) 0.007(3) 0.024(3) 0.006(3)
C31 0.027(4) 0.024(4) 0.024(3) 0.010(3) 0.018(3) 0.012(3)
C32 0.042(4) 0.024(4) 0.037(4) 0.005(3) 0.033(4) 0.011(3)

loop_
_atom_type_symbol
_atom_type_description
_atom_type_scat_dispersion_real
_atom_type_scat_dispersion_imag
_atom_type_scat_source
C C 0.0033 0.0016 'International Tables Vol C Tables 4.2.6.8 and 6.1.1.4'
H H 0.0000 0.0000 'International Tables Vol C Tables 4.2.6.8 and 6.1.1.4'
N N 0.0061 0.0033 'International Tables Vol C Tables 4.2.6.8 and 6.1.1.4'
Cl Cl 0.1484 0.1585 'International Tables Vol C Tables 4.2.6.8 and 6.1.1.4'
Cd Cd -0.8075 1.2024 'International Tables Vol C Tables 4.2.6.8 and 6.1.1.4'

loop_
_geom_angle_atom_site_label_1
_geom_angle_atom_site_label_2
_geom_angle_atom_site_label_3
_geom_angle
_geom_angle_site_symmetry_1
_geom_angle_site_symmetry_3
N10 Cd1 N10 180.00(18) 1_554 3_866
N10 Cd1 N9 96.55(18) 1_554 .
N10 Cd1 N9 83.45(18) 3_866 .
N10 Cd1 N9 83.45(18) 1_554 3_865
N10 Cd1 N9 96.55(18) 3_866 3_865
N9 Cd1 N9 180.0(2) . 3_865
N10 Cd1 Cl1 89.95(14) 1_554 3_865
N10 Cd1 Cl1 90.05(14) 3_866 3_865
N9 Cd1 Cl1 90.81(16) . 3_865
N9 Cd1 Cl1 89.19(16) 3_865 3_865
N10 Cd1 Cl1 90.05(14) 1_554 .
N10 Cd1 Cl1 89.95(14) 3_866 .
N9 Cd1 Cl1 89.19(16) . .
N9 Cd1 Cl1 90.81(16) 3_865 .
Cl1 Cd1 Cl1 180.0 3_865 .
C15 N1 C7 127.1(5) . .
C15 N1 C1 115.8(5) . .
C7 N1 C1 116.9(5) . .
C25 N2 C30 123.6(5) . .
C25 N2 C4 118.5(5) . .
C30 N2 C4 116.6(5) . .
C11 N3 C7 117.0(6) . .
N5 N4 C14 111.6(6) . .
N5 N4 C11 120.8(6) . .
C14 N4 C11 127.6(6) . .
C12 N5 N4 103.6(6) . .
C19 N6 C15 118.0(6) . .
N8 N7 C22 111.1(7) . .
N8 N7 C19 122.0(6) . .
C22 N7 C19 126.6(6) . .
C20 N8 N7 104.4(7) . .
C27 N9 C23 113.8(6) . .
C27 N9 Cd1 120.2(5) . .
C23 N9 Cd1 122.2(4) . .
C32 N10 C28 115.7(6) . .
C32 N10 Cd1 119.5(5) . 1_556
C28 N10 Cd1 119.9(4) . 1_556
C6 C1 C2 119.9(6) . .
C6 C1 N1 120.0(6) . .
C2 C1 N1 120.1(6) . .
C3 C2 C1 119.5(6) . .
C3 C2 H2 120.2 . .
C1 C2 H2 120.2 . .
C2 C3 C4 119.9(6) . .
C2 C3 H3 120.0 . .
C4 C3 H3 120.0 . .
C5 C4 C3 120.2(6) . .
C5 C4 N2 119.5(6) . .
C3 C4 N2 120.3(6) . .
C4 C5 C6 119.6(6) . .
C4 C5 H5 120.2 . .
C6 C5 H5 120.2 . .
C1 C6 C5 120.7(6) . .
C1 C6 H6 119.7 . .
C5 C6 H6 119.7 . .
N3 C7 C8 122.4(6) . .
N3 C7 N1 117.9(6) . .
C8 C7 N1 119.7(6) . .
C9 C8 C7 117.0(7) . .
C9 C8 H8 121.5 . .
C7 C8 H8 121.5 . .
C10 C9 C8 122.2(7) . .
C10 C9 H9 118.9 . .
C8 C9 H9 118.9 . .
C9 C10 C11 115.6(7) . .
C9 C10 H10 122.2 . .
C11 C10 H10 122.2 . .
N3 C11 C10 125.7(6) . .
N3 C11 N4 114.0(6) . .
C10 C11 N4 120.4(6) . .
N5 C12 C13 113.3(7) . .
N5 C12 H12 123.4 . .
C13 C12 H12 123.4 . .
C12 C13 C14 105.1(7) . .
C12 C13 H13 127.4 . .
C14 C13 H13 127.4 . .
N4 C14 C13 106.5(7) . .
N4 C14 H14 126.8 . .
C13 C14 H14 126.8 . .
N6 C15 C16 121.2(6) . .
N6 C15 N1 113.2(5) . .
C16 C15 N1 125.5(6) . .
C17 C16 C15 117.6(7) . .
C17 C16 H16 121.2 . .
C15 C16 H16 121.2 . .
C18 C17 C16 122.9(7) . .
C18 C17 H17 118.6 . .
C16 C17 H17 118.6 . .
C17 C18 C19 115.4(7) . .
C17 C18 H18 122.3 . .
C19 C18 H18 122.3 . .
N6 C19 C18 124.9(7) . .
N6 C19 N7 115.0(6) . .
C18 C19 N7 120.1(6) . .
N8 C20 C21 112.0(8) . .
N8 C20 H20 124.0 . .
C21 C20 H20 124.0 . .
C22 C21 C20 106.7(8) . .
C22 C21 H21 126.7 . .
C20 C21 H21 126.7 . .
C21 C22 N7 105.7(8) . .
C21 C22 H22 127.1 . .
N7 C22 H22 127.1 . .
N9 C23 C24 124.9(6) . .
N9 C23 H23 117.5 . .
C24 C23 H23 117.5 . .
C23 C24 C25 119.9(6) . .
C23 C24 H24 120.1 . .
C25 C24 H24 120.1 . .
C26 C25 C24 115.4(6) . .
C26 C25 N2 123.6(6) . .
C24 C25 N2 120.8(6) . .
C27 C26 C25 120.0(6) . .
C27 C26 H26 120.0 . .
C25 C26 H26 120.0 . .
N9 C27 C26 125.6(6) . .
N9 C27 H27 117.2 . .
C26 C27 H27 117.2 . .
N10 C28 C29 123.7(6) . .
N10 C28 H28 118.1 . .
C29 C28 H28 118.1 . .
C28 C29 C30 119.8(6) . .
C28 C29 H29 120.1 . .
C30 C29 H29 120.1 . .
C29 C30 C31 117.0(6) . .
C29 C30 N2 122.5(6) . .
C31 C30 N2 120.5(6) . .
C32 C31 C30 118.5(6) . .
C32 C31 H31 120.7 . .
C30 C31 H31 120.7 . .
N10 C32 C31 125.1(7) . .
N10 C32 H32 117.5 . .
C31 C32 H32 117.5 . .

loop_
_geom_bond_atom_site_label_1
_geom_bond_atom_site_label_2
_geom_bond_distance
_geom_bond_site_symmetry_2
Cd1 N10 2.436(5) 1_554
Cd1 N10 2.436(5) 3_866
Cd1 N9 2.499(6) .
Cd1 N9 2.499(6) 3_865
Cd1 Cl1 2.5323(17) 3_865
Cd1 Cl1 2.5323(17) .
N1 C15 1.415(8) .
N1 C7 1.418(8) .
N1 C1 1.453(8) .
N2 C25 1.396(8) .
N2 C30 1.413(7) .
N2 C4 1.456(8) .
N3 C11 1.328(8) .
N3 C7 1.336(8) .
N4 N5 1.353(8) .
N4 C14 1.360(9) .
N4 C11 1.425(8) .
N5 C12 1.331(10) .
N6 C19 1.320(8) .
N6 C15 1.342(8) .
N7 N8 1.354(8) .
N7 C22 1.362(10) .
N7 C19 1.404(9) .
N8 C20 1.313(11) .
N9 C27 1.316(8) .
N9 C23 1.357(9) .
N10 C32 1.329(8) .
N10 C28 1.356(9) .
N10 Cd1 2.436(5) 1_556
C1 C6 1.361(9) .
C1 C2 1.393(9) .
C2 C3 1.376(9) .
C2 H2 0.9300 .
C3 C4 1.382(9) .
C3 H3 0.9300 .
C4 C5 1.373(9) .
C5 C6 1.380(9) .
C5 H5 0.9300 .
C6 H6 0.9300 .
C7 C8 1.399(9) .
C8 C9 1.382(10) .
C8 H8 0.9300 .
C9 C10 1.354(10) .
C9 H9 0.9300 .
C10 C11 1.381(9) .
C10 H10 0.9300 .
C12 C13 1.359(12) .
C12 H12 0.9300 .
C13 C14 1.370(11) .
C13 H13 0.9300 .
C14 H14 0.9300 .
C15 C16 1.406(10) .
C16 C17 1.366(10) .
C16 H16 0.9300 .
C17 C18 1.345(11) .
C17 H17 0.9300 .
C18 C19 1.396(10) .
C18 H18 0.9300 .
C20 C21 1.360(13) .
C20 H20 0.9300 .
C21 C22 1.346(12) .
C21 H21 0.9300 .
C22 H22 0.9300 .
C23 C24 1.362(10) .
C23 H23 0.9300 .
C24 C25 1.393(9) .
C24 H24 0.9300 .
C25 C26 1.388(9) .
C26 C27 1.369(9) .
C26 H26 0.9300 .
C27 H27 0.9300 .
C28 C29 1.366(8) .
C28 H28 0.9300 .
C29 C30 1.393(9) .
C29 H29 0.9300 .
C30 C31 1.401(9) .
C31 C32 1.375(9) .
C31 H31 0.9300 .
C32 H32 0.9300 .

loop_
_geom_torsion_atom_site_label_1
_geom_torsion_atom_site_label_2
_geom_torsion_atom_site_label_3
_geom_torsion_atom_site_label_4
_geom_torsion
_geom_torsion_site_symmetry_1
C14 N4 N5 C12 0.1(9) .
C11 N4 N5 C12 -176.7(7) .
C22 N7 N8 C20 -0.2(10) .
C19 N7 N8 C20 -174.6(7) .
N10 Cd1 N9 C27 -166.9(6) 1_554
N10 Cd1 N9 C27 13.1(6) 3_866
N9 Cd1 N9 C27 -69(100) 3_865
Cl1 Cd1 N9 C27 -76.8(6) 3_865
Cl1 Cd1 N9 C27 103.2(6) .
N10 Cd1 N9 C23 36.2(6) 1_554
N10 Cd1 N9 C23 -143.8(6) 3_866
N9 Cd1 N9 C23 134(100) 3_865
Cl1 Cd1 N9 C23 126.2(6) 3_865
Cl1 Cd1 N9 C23 -53.8(6) .
C15 N1 C1 C6 99.8(7) .
C7 N1 C1 C6 -75.4(8) .
C15 N1 C1 C2 -82.2(8) .
C7 N1 C1 C2 102.6(7) .
C6 C1 C2 C3 -2.7(10) .
N1 C1 C2 C3 179.3(6) .
C1 C2 C3 C4 -1.3(11) .
C2 C3 C4 C5 3.9(10) .
C2 C3 C4 N2 -174.3(6) .
C25 N2 C4 C5 -112.0(7) .
C30 N2 C4 C5 80.6(8) .
C25 N2 C4 C3 66.2(8) .
C30 N2 C4 C3 -101.2(7) .
C3 C4 C5 C6 -2.4(10) .
N2 C4 C5 C6 175.7(6) .
C2 C1 C6 C5 4.1(10) .
N1 C1 C6 C5 -177.9(6) .
C4 C5 C6 C1 -1.6(11) .
C11 N3 C7 C8 0.3(9) .
C11 N3 C7 N1 -179.8(6) .
C15 N1 C7 N3 -5.6(10) .
C1 N1 C7 N3 169.0(6) .
C15 N1 C7 C8 174.3(7) .
C1 N1 C7 C8 -11.1(9) .
N3 C7 C8 C9 -2.6(10) .
N1 C7 C8 C9 177.5(6) .
C7 C8 C9 C10 3.0(11) .
C8 C9 C10 C11 -1.0(11) .
C7 N3 C11 C10 2.0(10) .
C7 N3 C11 N4 -179.2(6) .
C9 C10 C11 N3 -1.7(11) .
C9 C10 C11 N4 179.6(7) .
N5 N4 C11 N3 -172.9(6) .
C14 N4 C11 N3 10.8(10) .
N5 N4 C11 C10 6.0(10) .
C14 N4 C11 C10 -170.4(7) .
N4 N5 C12 C13 -0.5(10) .
N5 C12 C13 C14 0.6(12) .
N5 N4 C14 C13 0.2(9) .
C11 N4 C14 C13 176.8(7) .
C12 C13 C14 N4 -0.5(10) .
C19 N6 C15 C16 0.5(10) .
C19 N6 C15 N1 -177.5(6) .
C7 N1 C15 N6 -177.4(6) .
C1 N1 C15 N6 8.0(9) .
C7 N1 C15 C16 4.8(12) .
C1 N1 C15 C16 -169.8(8) .
N6 C15 C16 C17 -0.5(13) .
N1 C15 C16 C17 177.1(8) .
C15 C16 C17 C18 -1.3(15) .
C16 C17 C18 C19 2.9(13) .
C15 N6 C19 C18 1.4(10) .
C15 N6 C19 N7 -178.4(6) .
C17 C18 C19 N6 -3.1(11) .
C17 C18 C19 N7 176.7(7) .
N8 N7 C19 N6 -175.5(6) .
C22 N7 C19 N6 11.1(10) .
N8 N7 C19 C18 4.7(10) .
C22 N7 C19 C18 -168.7(8) .
N7 N8 C20 C21 -1.2(11) .
N8 C20 C21 C22 2.1(12) .
C20 C21 C22 N7 -2.1(11) .
N8 N7 C22 C21 1.5(10) .
C19 N7 C22 C21 175.5(7) .
C27 N9 C23 C24 -4.1(12) .
Cd1 N9 C23 C24 154.2(7) .
N9 C23 C24 C25 -0.6(13) .
C23 C24 C25 C26 2.5(11) .
C23 C24 C25 N2 -172.6(7) .
C30 N2 C25 C26 4.7(10) .
C4 N2 C25 C26 -161.8(6) .
C30 N2 C25 C24 179.3(7) .
C4 N2 C25 C24 12.9(9) .
C24 C25 C26 C27 0.2(10) .
N2 C25 C26 C27 175.1(6) .
C23 N9 C27 C26 7.1(11) .
Cd1 N9 C27 C26 -151.6(6) .
C25 C26 C27 N9 -5.4(11) .
C32 N10 C28 C29 1.0(9) .
Cd1 N10 C28 C29 156.3(5) 1_556
N10 C28 C29 C30 -3.2(10) .
C28 C29 C30 C31 4.6(9) .
C28 C29 C30 N2 -176.2(6) .
C25 N2 C30 C29 43.5(9) .
C4 N2 C30 C29 -149.9(6) .
C25 N2 C30 C31 -137.4(7) .
C4 N2 C30 C31 29.3(9) .
C29 C30 C31 C32 -4.1(9) .
N2 C30 C31 C32 176.7(6) .
C28 N10 C32 C31 -0.5(10) .
Cd1 N10 C32 C31 -156.0(5) 1_556
C30 C31 C32 N10 2.2(10) .
